data_4501267
loop_
_publ_author_name
'Manjare, Yogesh'
'Pedireddi, V. R.'

_publ_section_title
;
 Co-Crystals of 1,3-Adamantanedicarboxylic Acid with N-Oxide and Aza
 Compounds
;
_journal_issue 11
_journal_name_full 'Crystal Growth &amp; Design'
_journal_page_first 5079
_journal_paper_doi 10.1021/cg200987z
_journal_volume 11
_journal_year 2011
_chemical_formula_moiety 'C12 H16 O4, C13 H14 N2'
_chemical_formula_sum 'C25 H30 N2 O4'
_chemical_formula_weight 422.51
_chemical_name_systematic
; 
 1,3-adamantanedicarboxylic acid 1,3-di(pyridin-4-yl)propane complex 
;
_space_group_IT_number 2
_symmetry_cell_setting triclinic
_symmetry_space_group_name_Hall '-P 1'
_symmetry_space_group_name_H-M 'P -1'
_atom_sites_solution_hydrogens geom
_atom_sites_solution_primary direct
_atom_sites_solution_secondary difmap
_audit_creation_method SHELXL-97
_cell_angle_alpha 83.311(4)
_cell_angle_beta 77.624(4)
_cell_angle_gamma 76.431(4)
_cell_formula_units_Z 2
_cell_length_a 7.310(2)
_cell_length_b 11.830(3)
_cell_length_c 13.276(4)
_cell_measurement_temperature 100
_cell_volume 1087.4(5)
_computing_cell_refinement SMART
_computing_data_collection SMART
_computing_data_reduction SAINTPLUS
_computing_structure_refinement 'SHELXL-97 (Sheldrick, 1997)'
_computing_structure_solution 'SHELXS-97 (Sheldrick, 1990)'
_diffrn_ambient_temperature 100
_diffrn_measured_fraction_theta_full 0.995
_diffrn_measured_fraction_theta_max 0.995
_diffrn_measurement_device_type 'Bruker APEX CCD-Area detector'
_diffrn_measurement_method SMART
_diffrn_radiation_monochromator graphite
_diffrn_radiation_source 'fine-focus sealed tube'
_diffrn_radiation_type MoK\a
_diffrn_radiation_wavelength 0.71073
_diffrn_reflns_av_R_equivalents 0.0214
_diffrn_reflns_av_sigmaI/netI 0.0222
_diffrn_reflns_limit_h_max 8
_diffrn_reflns_limit_h_min -8
_diffrn_reflns_limit_k_max 14
_diffrn_reflns_limit_k_min -14
_diffrn_reflns_limit_l_max 15
_diffrn_reflns_limit_l_min -15
_diffrn_reflns_number 10522
_diffrn_reflns_theta_full 25.30
_diffrn_reflns_theta_max 25.30
_diffrn_reflns_theta_min 1.57
_exptl_absorpt_coefficient_mu 0.087
_exptl_absorpt_correction_T_max 0.978
_exptl_absorpt_correction_T_min 0.976
_exptl_absorpt_correction_type empirical
_exptl_absorpt_process_details '(SADABS; Sheldrick, 1996)'
_exptl_crystal_colour colourless
_exptl_crystal_density_diffrn 1.290
_exptl_crystal_density_method 'not measured'
_exptl_crystal_description Block
_exptl_crystal_F_000 452
_exptl_crystal_size_max 0.28
_exptl_crystal_size_mid 0.27
_exptl_crystal_size_min 0.25
_refine_diff_density_max 0.263
_refine_diff_density_min -0.176
_refine_diff_density_rms 0.039
_refine_ls_extinction_method none
_refine_ls_goodness_of_fit_ref 1.060
_refine_ls_hydrogen_treatment mixed
_refine_ls_matrix_type full
_refine_ls_number_parameters 400
_refine_ls_number_reflns 3937
_refine_ls_number_restraints 0
_refine_ls_restrained_S_all 1.060
_refine_ls_R_factor_all 0.0451
_refine_ls_R_factor_gt 0.0396
_refine_ls_shift/su_max 0.001
_refine_ls_shift/su_mean 0.000
_refine_ls_structure_factor_coef Fsqd
_refine_ls_weighting_details 'calc w=1/[\s^2^(Fo^2^)+(0.0534P)^2^+0.2768P] where P=(Fo^2^+2Fc^2^)/3'
_refine_ls_weighting_scheme calc
_refine_ls_wR_factor_gt 0.1003
_refine_ls_wR_factor_ref 0.1036
_reflns_number_gt 3518
_reflns_number_total 3937
_reflns_threshold_expression >2sigma(I)
_cod_data_source_file cg200987z_si_003.cif
_cod_data_source_block 1a
_cod_depositor_comments
;
The following automatic conversions were performed:

'_symmetry_cell_setting' value 'Triclinic' changed to 'triclinic'
according to /home/saulius/struct/CIF-dictionaries/cif_core.dic
dictionary named 'cif_core.dic' version 2.4.1 from 2010-06-29.

Automatic conversion script
Id: cif_fix_values 1715 2011-07-08 13:25:40Z adriana 
;
_cod_original_sg_symbol_H-M P-1
_cod_database_code 4501267

loop_
_symmetry_equiv_pos_as_xyz
'x, y, z'
'-x, -y, -z'

loop_
_atom_site_label
_atom_site_type_symbol
_atom_site_fract_x
_atom_site_fract_y
_atom_site_fract_z
_atom_site_U_iso_or_equiv
_atom_site_adp_type
_atom_site_occupancy
_atom_site_symmetry_multiplicity
_atom_site_calc_flag
O4 O 0.66127(15) 0.15625(9) 0.55257(8) 0.0305(3) Uani 1 1 d
O2 O 0.99893(16) 0.33586(9) 0.90357(8) 0.0335(3) Uani 1 1 d
O3 O 0.61865(16) 0.32384(9) 0.62584(9) 0.0368(3) Uani 1 1 d
C23 C 0.3343(2) 0.21601(13) 0.37953(11) 0.0251(3) Uani 1 1 d
O1 O 1.19817(18) 0.17340(10) 0.94950(10) 0.0445(3) Uani 1 1 d
C18 C 0.1784(2) 0.27124(12) 0.33510(11) 0.0241(3) Uani 1 1 d
N1 N 0.41678(17) 0.27083(10) 0.43437(9) 0.0256(3) Uani 1 1 d
C10 C 0.85340(19) 0.15637(11) 0.67548(10) 0.0213(3) Uani 1 1 d
C25 C -0.0703(2) 0.45656(12) 0.30114(12) 0.0264(3) Uani 1 1 d
C9 C 1.0430(2) 0.16219(12) 0.81242(11) 0.0241(3) Uani 1 1 d
C24 C 0.10011(19) 0.38931(12) 0.34635(10) 0.0228(3) Uani 1 1 d
C22 C 0.3441(2) 0.38532(13) 0.44399(11) 0.0278(3) Uani 1 1 d
C11 C 0.69738(19) 0.22207(12) 0.61716(11) 0.0235(3) Uani 1 1 d
C21 C -0.4362(2) 0.40466(12) 0.14565(10) 0.0233(3) Uani 1 1 d
C20 C 0.1897(2) 0.44646(13) 0.40173(11) 0.0277(3) Uani 1 1 d
C19 C -0.3264(2) 0.46566(12) 0.19836(12) 0.0262(3) Uani 1 1 d
N2 N -0.65128(18) 0.29639(11) 0.04924(10) 0.0307(3) Uani 1 1 d
C8 C 0.9999(2) 0.04406(12) 0.86159(11) 0.0247(3) Uani 1 1 d
C7 C 0.8758(2) 0.22869(12) 0.75970(11) 0.0229(3) Uani 1 1 d
C6 C 1.0428(2) 0.13357(13) 0.59462(11) 0.0253(3) Uani 1 1 d
C5 C 0.8106(2) 0.03834(12) 0.72566(11) 0.0241(3) Uani 1 1 d
C17 C -0.6132(2) 0.46319(13) 0.12244(11) 0.0256(3) Uani 1 1 d
C4 C 1.2082(2) 0.06657(13) 0.64696(11) 0.0269(3) Uani 1 1 d
C3 C 0.9771(2) -0.02784(12) 0.77795(11) 0.0253(3) Uani 1 1 d
C16 C -0.3694(2) 0.29051(13) 0.11676(11) 0.0289(3) Uani 1 1 d
C15 C -0.1657(2) 0.38622(12) 0.24650(11) 0.0245(3) Uani 1 1 d
C12 C 1.0740(2) 0.23386(12) 0.89308(11) 0.0262(3) Uani 1 1 d
C14 C -0.4801(2) 0.24016(14) 0.07025(12) 0.0333(4) Uani 1 1 d
C13 C -0.7142(2) 0.40740(13) 0.07444(11) 0.0272(3) Uani 1 1 d
C2 C 1.1632(2) -0.05031(13) 0.69657(12) 0.0288(3) Uani 1 1 d
C1 C 1.2309(2) 0.13920(13) 0.73013(12) 0.0272(3) Uani 1 1 d
H6 H 1.029(2) 0.0893(13) 0.5394(12) 0.027(4) Uiso 1 1 d
H7 H 0.753(2) 0.2427(13) 0.8128(12) 0.024(4) Uiso 1 1 d
H1 H 1.338(2) 0.0968(14) 0.7637(12) 0.030(4) Uiso 1 1 d
H2 H 1.150(2) -0.0987(14) 0.6427(13) 0.030(4) Uiso 1 1 d
H17 H -0.667(2) 0.5430(15) 0.1416(13) 0.035(4) Uiso 1 1 d
H3 H 0.946(2) -0.1024(13) 0.8131(11) 0.020(4) Uiso 1 1 d
H7A H 0.903(2) 0.3041(14) 0.7285(12) 0.027(4) Uiso 1 1 d
H8 H 0.880(2) 0.0577(12) 0.9162(11) 0.021(4) Uiso 1 1 d
H15 H -0.067(2) 0.3438(13) 0.1926(12) 0.026(4) Uiso 1 1 d
H5 H 0.685(2) 0.0523(13) 0.7770(12) 0.027(4) Uiso 1 1 d
H25A H -0.166(2) 0.4964(14) 0.3572(13) 0.035(4) Uiso 1 1 d
H18 H 0.127(2) 0.2256(14) 0.2958(12) 0.030(4) Uiso 1 1 d
H25 H -0.028(2) 0.5200(15) 0.2537(14) 0.038(5) Uiso 1 1 d
H20 H 0.144(2) 0.5282(15) 0.4118(13) 0.033(4) Uiso 1 1 d
H5A H 0.794(2) -0.0080(13) 0.6721(12) 0.024(4) Uiso 1 1 d
H2A H 1.271(2) -0.0953(14) 0.7293(13) 0.034(4) Uiso 1 1 d
H8A H 1.105(2) -0.0010(14) 0.8973(12) 0.029(4) Uiso 1 1 d
H22 H 0.408(2) 0.4228(13) 0.4834(12) 0.028(4) Uiso 1 1 d
H6A H 1.072(2) 0.2085(14) 0.5617(12) 0.025(4) Uiso 1 1 d
H15A H -0.219(2) 0.3275(14) 0.2955(13) 0.032(4) Uiso 1 1 d
H13 H -0.837(2) 0.4465(13) 0.0584(12) 0.028(4) Uiso 1 1 d
H4 H 1.330(2) 0.0525(13) 0.5960(12) 0.026(4) Uiso 1 1 d
H19A H -0.417(2) 0.5150(15) 0.2499(13) 0.036(4) Uiso 1 1 d
H19 H -0.271(2) 0.5212(15) 0.1466(13) 0.034(4) Uiso 1 1 d
H14 H -0.436(2) 0.1591(16) 0.0515(13) 0.040(5) Uiso 1 1 d
H16 H -0.248(3) 0.2454(15) 0.1257(13) 0.035(4) Uiso 1 1 d
H23 H 0.389(2) 0.1320(15) 0.3727(12) 0.032(4) Uiso 1 1 d
H1O H 0.573(3) 0.2024(19) 0.5115(17) 0.068(7) Uiso 1 1 d
H1A H 1.264(2) 0.2144(14) 0.6991(12) 0.029(4) Uiso 1 1 d
H2O H 1.239(3) 0.228(2) 0.9898(18) 0.075(7) Uiso 1 1 d

loop_
_atom_site_aniso_label
_atom_site_aniso_U_11
_atom_site_aniso_U_22
_atom_site_aniso_U_33
_atom_site_aniso_U_23
_atom_site_aniso_U_13
_atom_site_aniso_U_12
O4 0.0336(6) 0.0303(6) 0.0328(6) -0.0065(4) -0.0207(5) -0.0020(4)
O2 0.0379(6) 0.0292(6) 0.0377(6) -0.0078(5) -0.0198(5) -0.0016(5)
O3 0.0433(7) 0.0251(6) 0.0487(7) -0.0048(5) -0.0299(6) -0.0002(5)
C23 0.0247(7) 0.0266(8) 0.0257(7) -0.0003(6) -0.0095(6) -0.0059(6)
O1 0.0592(8) 0.0318(6) 0.0540(7) -0.0058(5) -0.0438(7) -0.0014(5)
C18 0.0262(7) 0.0261(7) 0.0237(7) -0.0010(6) -0.0100(6) -0.0086(6)
N1 0.0239(6) 0.0310(7) 0.0247(6) 0.0000(5) -0.0096(5) -0.0077(5)
C10 0.0218(7) 0.0216(7) 0.0224(7) -0.0009(5) -0.0088(6) -0.0048(5)
C25 0.0274(8) 0.0247(7) 0.0291(8) -0.0022(6) -0.0116(6) -0.0038(6)
C9 0.0249(7) 0.0244(7) 0.0260(7) -0.0012(6) -0.0122(6) -0.0049(6)
C24 0.0232(7) 0.0281(7) 0.0193(7) 0.0007(5) -0.0068(5) -0.0086(6)
C22 0.0285(8) 0.0330(8) 0.0271(7) -0.0026(6) -0.0116(6) -0.0115(6)
C11 0.0239(7) 0.0245(7) 0.0254(7) -0.0006(6) -0.0099(6) -0.0073(6)
C21 0.0232(7) 0.0272(7) 0.0203(7) 0.0015(5) -0.0077(5) -0.0054(6)
C20 0.0318(8) 0.0241(8) 0.0304(8) -0.0019(6) -0.0112(6) -0.0076(6)
C19 0.0270(8) 0.0238(7) 0.0303(8) 0.0001(6) -0.0130(6) -0.0045(6)
N2 0.0296(7) 0.0375(7) 0.0283(6) -0.0042(5) -0.0133(5) -0.0058(5)
C8 0.0270(8) 0.0254(7) 0.0235(7) 0.0008(6) -0.0112(6) -0.0045(6)
C7 0.0233(7) 0.0226(7) 0.0254(7) -0.0014(6) -0.0111(6) -0.0046(6)
C6 0.0272(8) 0.0278(8) 0.0226(7) -0.0001(6) -0.0078(6) -0.0069(6)
C5 0.0255(8) 0.0240(7) 0.0260(7) -0.0015(6) -0.0101(6) -0.0073(6)
C17 0.0241(7) 0.0278(8) 0.0244(7) 0.0011(6) -0.0075(6) -0.0036(6)
C4 0.0200(7) 0.0320(8) 0.0271(7) -0.0025(6) -0.0042(6) -0.0028(6)
C3 0.0309(8) 0.0210(7) 0.0268(7) 0.0012(6) -0.0119(6) -0.0067(6)
C16 0.0255(8) 0.0307(8) 0.0319(8) -0.0040(6) -0.0139(6) -0.0004(6)
C15 0.0235(7) 0.0258(7) 0.0267(7) -0.0002(6) -0.0104(6) -0.0057(6)
C12 0.0267(7) 0.0280(8) 0.0274(7) 0.0010(6) -0.0129(6) -0.0074(6)
C14 0.0348(9) 0.0319(8) 0.0356(8) -0.0097(7) -0.0157(7) -0.0002(7)
C13 0.0214(7) 0.0367(8) 0.0236(7) 0.0007(6) -0.0090(6) -0.0040(6)
C2 0.0297(8) 0.0255(7) 0.0314(8) -0.0038(6) -0.0137(6) 0.0013(6)
C1 0.0214(7) 0.0308(8) 0.0327(8) 0.0014(6) -0.0128(6) -0.0067(6)

loop_
_atom_type_symbol
_atom_type_description
_atom_type_scat_dispersion_real
_atom_type_scat_dispersion_imag
_atom_type_scat_source
C C 0.0033 0.0016 'International Tables Vol C Tables 4.2.6.8 and 6.1.1.4'
H H 0.0000 0.0000 'International Tables Vol C Tables 4.2.6.8 and 6.1.1.4'
N N 0.0061 0.0033 'International Tables Vol C Tables 4.2.6.8 and 6.1.1.4'
O O 0.0106 0.0060 'International Tables Vol C Tables 4.2.6.8 and 6.1.1.4'

loop_
_geom_angle_atom_site_label_1
_geom_angle_atom_site_label_2
_geom_angle_atom_site_label_3
_geom_angle
N1 C23 C18 123.19(13)
C23 C18 C24 120.05(13)
C23 N1 C22 117.08(12)
C11 C10 C7 111.54(11)
C11 C10 C5 111.18(11)
C7 C10 C5 109.22(11)
C11 C10 C6 106.56(11)
C7 C10 C6 109.19(11)
C5 C10 C6 109.08(11)
C24 C25 C15 116.44(12)
C12 C9 C8 111.03(11)
C12 C9 C7 111.05(11)
C8 C9 C7 109.05(11)
C12 C9 C1 107.49(11)
C8 C9 C1 108.82(12)
C7 C9 C1 109.34(11)
C18 C24 C20 116.40(13)
C18 C24 C25 123.72(12)
C20 C24 C25 119.87(13)
N1 C22 C20 123.11(13)
O3 C11 O4 123.35(12)
O3 C11 C10 124.37(12)
O4 C11 C10 112.24(11)
C16 C21 C17 116.51(13)
C16 C21 C19 123.34(13)
C17 C21 C19 120.15(13)
C22 C20 C24 120.14(13)
C21 C19 C15 115.58(12)
C13 N2 C14 117.06(13)
C3 C8 C9 109.80(11)
C10 C7 C9 109.87(11)
C4 C6 C10 110.01(11)
C3 C5 C10 109.33(11)
C13 C17 C21 120.22(14)
C1 C4 C6 109.30(12)
C1 C4 C2 109.89(12)
C6 C4 C2 109.14(12)
C8 C3 C2 109.71(12)
C8 C3 C5 109.90(11)
C2 C3 C5 109.44(12)
C14 C16 C21 119.85(14)
C25 C15 C19 111.01(12)
O2 C12 O1 122.95(13)
O2 C12 C9 124.52(12)
O1 C12 C9 112.50(12)
N2 C14 C16 123.38(14)
N2 C13 C17 122.95(13)
C3 C2 C4 109.59(12)
C4 C1 C9 109.78(11)

loop_
_geom_bond_atom_site_label_1
_geom_bond_atom_site_label_2
_geom_bond_distance
O4 C11 1.3268(17)
O2 C12 1.2133(18)
O3 C11 1.2136(17)
C23 N1 1.3402(18)
C23 C18 1.387(2)
O1 C12 1.3260(17)
C18 C24 1.392(2)
N1 C22 1.3440(19)
C10 C11 1.5253(18)
C10 C7 1.5416(18)
C10 C5 1.5461(19)
C10 C6 1.548(2)
C25 C24 1.5129(19)
C25 C15 1.5279(19)
C9 C12 1.5240(19)
C9 C8 1.544(2)
C9 C7 1.5458(18)
C9 C1 1.551(2)
C24 C20 1.398(2)
C22 C20 1.381(2)
C21 C16 1.393(2)
C21 C17 1.396(2)
C21 C19 1.5120(19)
C19 C15 1.5282(19)
N2 C13 1.342(2)
N2 C14 1.342(2)
C8 C3 1.5331(19)
C6 C4 1.5348(19)
C5 C3 1.5378(19)
C17 C13 1.384(2)
C4 C1 1.533(2)
C4 C2 1.537(2)
C3 C2 1.535(2)
C16 C14 1.384(2)
